data_9010576
loop_
_publ_author_name
'Dzikowski, T. J.'
'Groat, L. A.'
'Jambor, J. L.'

_publ_section_title
;
 The symmetry and crystal structure of gorceixite, BaAl3[PO3(O,OH)]2(OH)6, a
 member of the alunite supergroup
;
_journal_name_full 'The Canadian Mineralogist'
_journal_page_first 951
_journal_page_last 958
_journal_paper_doi 10.2113/gscanmin.44.4.951
_journal_volume 44
_journal_year 2006
_chemical_compound_source 'Rapid Creek area, Yukon Territory, Canada'
_chemical_formula_sum 'Al3 Ba0.882 H7 O14 P2'
_chemical_name_mineral Gorceixite
_space_group_IT_number 166
_symmetry_space_group_name_Hall '-R 3 2"'
_symmetry_space_group_name_H-M 'R -3 m :H'
_cell_angle_alpha 90
_cell_angle_beta 90
_cell_angle_gamma 120
_cell_formula_units_Z 3
_cell_length_a 7.0538
_cell_length_b 7.0538
_cell_length_c 17.2746
_cell_volume 744.363
_database_code_amcsd 0006097
_exptl_crystal_density_diffrn 3.313
_cod_original_sg_symbol_H-M 'R -3 m'
_cod_original_formula_sum 'Ba.882 Al3 P2 O14 H7'
_cod_database_code 9010576

loop_
_space_group_symop_operation_xyz
x,y,z
2/3+x,1/3+y,1/3+z
1/3+x,2/3+y,2/3+z
x,x-y,z
2/3+x,1/3+x-y,1/3+z
1/3+x,2/3+x-y,2/3+z
y,x,-z
2/3+y,1/3+x,1/3-z
1/3+y,2/3+x,2/3-z
-x+y,y,z
2/3-x+y,1/3+y,1/3+z
1/3-x+y,2/3+y,2/3+z
-x,-x+y,-z
2/3-x,1/3-x+y,1/3-z
1/3-x,2/3-x+y,2/3-z
-y,-x,z
2/3-y,1/3-x,1/3+z
1/3-y,2/3-x,2/3+z
x-y,-y,-z
2/3+x-y,1/3-y,1/3-z
1/3+x-y,2/3-y,2/3-z
y,-x+y,-z
2/3+y,1/3-x+y,1/3-z
1/3+y,2/3-x+y,2/3-z
-x+y,-x,z
2/3-x+y,1/3-x,1/3+z
1/3-x+y,2/3-x,2/3+z
-x,-y,-z
2/3-x,1/3-y,1/3-z
1/3-x,2/3-y,2/3-z
-y,x-y,z
2/3-y,1/3+x-y,1/3+z
1/3-y,2/3+x-y,2/3+z
x-y,x,-z
2/3+x-y,1/3+x,1/3-z
1/3+x-y,2/3+x,2/3-z

loop_
_atom_site_aniso_label
_atom_site_aniso_U_11
_atom_site_aniso_U_22
_atom_site_aniso_U_33
_atom_site_aniso_U_12
_atom_site_aniso_U_13
_atom_site_aniso_U_23
BaA 0.01190 0.01190 0.01650 0.00590 0.00000 0.00000
AlG 0.01010 0.01040 0.02380 0.00520 0.00050 0.00100
P5+T 0.00990 0.00990 0.02700 0.00490 0.00000 0.00000
O1 0.01300 0.01300 0.02600 0.01000 -0.00070 0.00070
O2 0.01800 0.01800 0.02300 0.00900 0.00000 0.00000
O-H2 0.01800 0.01800 0.02300 0.00900 0.00000 0.00000
O-h3 0.01100 0.01100 0.02600 0.00400 0.00260 -0.00260

loop_
_atom_site_label
_atom_site_fract_x
_atom_site_fract_y
_atom_site_fract_z
_atom_site_occupancy
_atom_site_U_iso_or_equiv
_atom_site_type_symbol
_atom_site_attached_hydrogens
BaA 0.00000 0.00000 0.50000 0.88200 0.01340 Ba 0
AlG 0.50000 0.00000 0.00000 1.00000 0.01470 Al 0
P5+T 0.00000 0.00000 0.19870 1.00000 0.01550 P 0
O1 0.54770 0.45230 0.10550 1.00000 0.01590 O 0
O2 0.00000 0.00000 0.10820 0.50000 0.02000 O 0
O-H2 0.00000 0.00000 0.10820 0.50000 0.02000 O 1
O-h3 0.46000 0.54000 0.30580 1.00000 0.01720 O 0
H3 0.53000 0.47000 0.27800 1.00000 0.13000 H 0

loop_
_cod_changelog_entry_id
_cod_changelog_entry_author
_cod_changelog_entry_date
_cod_changelog_entry_text
1
;cod-tools version 3.8.0
Id: cif_guess_AMCSD_atom_types 9574 2023-05-10 09:00:05Z saulius
;
2023-05-10T18:52:37+03:00
;Derived atom types and hydrogen counts
from atom names that follow the AMCSD naming convention
(Wat == water, O-H == hydroxyl).
;
2
;cod-tools version 3.10.1
Id: cif_fix_AMCSD_aniso_labels 10200 2024-08-01 14:09:44Z saulius
;
2024-08-02T12:21:31+03:00
;Changed the following '_atom_site_aniso_label' values:
'OH2' -> 'O-H2'
'Oh3' -> 'O-h3'
;

loop_
_cod_related_entry_id
_cod_related_entry_database
_cod_related_entry_code
1 AMCSD 0006097
